data_4075106
loop_
_publ_author_name
'Schenk, Christian'
'Schnepf, Andreas'

_publ_section_title
;
 Molecular Structure in the Solid State of
 Bis(pentamethylcyclopentadienyl)germanium
;
_journal_issue 9
_journal_name_full Organometallics
_journal_page_first 2378
_journal_paper_doi 10.1021/om060051q
_journal_volume 25
_journal_year 2006
_chemical_formula_sum 'C20 H30 Ge'
_chemical_formula_weight 343.03
_chemical_name_systematic
; 
 ? 
;
_space_group_IT_number 15
_symmetry_cell_setting monoclinic
_symmetry_space_group_name_Hall '-C 2yc'
_symmetry_space_group_name_H-M 'C 1 2/c 1'
_atom_sites_solution_hydrogens geom
_atom_sites_solution_primary direct
_atom_sites_solution_secondary difmap
_audit_creation_method SHELXL-97
_cell_angle_alpha 90.00
_cell_angle_beta 90.54(3)
_cell_angle_gamma 90.00
_cell_formula_units_Z 16
_cell_length_a 39.707(8)
_cell_length_b 8.4700(17)
_cell_length_c 22.556(5)
_cell_measurement_reflns_used 20632
_cell_measurement_temperature 149(2)
_cell_measurement_theta_max 49.89
_cell_measurement_theta_min 2.72
_cell_volume 7586(3)
_computing_structure_refinement 'SHELXL-97 (Sheldrick, 1997)'
_computing_structure_solution 'SHELXS-97 (Sheldrick, 1990)'
_diffrn_ambient_temperature 149(2)
_diffrn_measured_fraction_theta_full 0.987
_diffrn_measured_fraction_theta_max 0.987
_diffrn_radiation_monochromator graphite
_diffrn_radiation_source 'fine-focus sealed tube'
_diffrn_radiation_type MoK\a
_diffrn_radiation_wavelength 0.71073
_diffrn_reflns_av_R_equivalents 0.0707
_diffrn_reflns_av_sigmaI/netI 0.0605
_diffrn_reflns_limit_h_max 46
_diffrn_reflns_limit_h_min -46
_diffrn_reflns_limit_k_max 10
_diffrn_reflns_limit_k_min -9
_diffrn_reflns_limit_l_max 26
_diffrn_reflns_limit_l_min -26
_diffrn_reflns_number 22934
_diffrn_reflns_theta_full 24.99
_diffrn_reflns_theta_max 24.99
_diffrn_reflns_theta_min 1.81
_exptl_absorpt_coefficient_mu 1.609
_exptl_absorpt_correction_T_max 0.9047
_exptl_absorpt_correction_T_min 0.6097
_exptl_absorpt_correction_type numerical
_exptl_crystal_colour colourless
_exptl_crystal_density_diffrn 1.201
_exptl_crystal_density_method 'not measured'
_exptl_crystal_description plate
_exptl_crystal_F_000 2912
_exptl_crystal_size_max 0.4
_exptl_crystal_size_mid 0.3
_exptl_crystal_size_min 0.1
_refine_diff_density_max 0.331
_refine_diff_density_min -0.532
_refine_diff_density_rms 0.064
_refine_ls_extinction_method none
_refine_ls_goodness_of_fit_ref 1.022
_refine_ls_hydrogen_treatment mixed
_refine_ls_matrix_type full
_refine_ls_number_parameters 419
_refine_ls_number_reflns 6573
_refine_ls_number_restraints 0
_refine_ls_restrained_S_all 1.022
_refine_ls_R_factor_all 0.0741
_refine_ls_R_factor_gt 0.0431
_refine_ls_shift/su_max 0.001
_refine_ls_shift/su_mean 0.000
_refine_ls_structure_factor_coef Fsqd
_refine_ls_weighting_details 'calc w=1/[\s^2^(Fo^2^)+(0.0399P)^2^+0.0000P] where P=(Fo^2^+2Fc^2^)/3'
_refine_ls_weighting_scheme calc
_refine_ls_wR_factor_gt 0.0814
_refine_ls_wR_factor_ref 0.0895
_reflns_number_gt 4641
_reflns_number_total 6573
_reflns_threshold_expression >2sigma(I)
_cod_data_source_file om060051qsi20060118_104252.cif
_cod_data_source_block cs19monc
_cod_original_sg_symbol_H-M C2/c
_cod_database_code 4075106

loop_
_symmetry_equiv_pos_as_xyz
'x, y, z'
'-x, y, -z+1/2'
'x+1/2, y+1/2, z'
'-x+1/2, y+1/2, -z+1/2'
'-x, -y, -z'
'x, -y, z-1/2'
'-x+1/2, -y+1/2, -z'
'x+1/2, -y+1/2, z-1/2'

loop_
_atom_site_label
_atom_site_type_symbol
_atom_site_fract_x
_atom_site_fract_y
_atom_site_fract_z
_atom_site_U_iso_or_equiv
_atom_site_adp_type
_atom_site_occupancy
_atom_site_symmetry_multiplicity
_atom_site_calc_flag
_atom_site_refinement_flags
Ge1 Ge 0.181545(9) 0.97591(4) 0.371479(17) 0.02953(11) Uani 1 1 d .
Ge2 Ge -0.058489(10) 0.63929(5) 0.907976(18) 0.03306(11) Uani 1 1 d .
C1 C 0.17408(9) 1.1601(4) 0.29077(16) 0.0345(8) Uani 1 1 d .
C1A C 0.19611(11) 1.3034(5) 0.2871(2) 0.0536(12) Uani 1 1 d .
H1A1 H 0.1864(5) 1.378(3) 0.2587(13) 0.080 Uiso 1 1 calc R
H1A2 H 0.2186(6) 1.2723(10) 0.2740(14) 0.080 Uiso 1 1 calc R
H1A3 H 0.1978(6) 1.353(2) 0.3261(11) 0.080 Uiso 1 1 calc R
C2 C 0.17923(9) 1.0115(5) 0.26308(16) 0.0352(8) Uani 1 1 d .
C2A C 0.20921(11) 0.9638(6) 0.2274(2) 0.0584(13) Uani 1 1 d .
H2A1 H 0.2151(6) 0.863(3) 0.2367(12) 0.088 Uiso 1 1 calc R
H2A2 H 0.2268(6) 1.030(3) 0.2358(12) 0.088 Uiso 1 1 calc R
H2A3 H 0.2040(3) 0.970(4) 0.1881(12) 0.088 Uiso 1 1 calc R
C3 C 0.15037(10) 0.9185(4) 0.27166(17) 0.0363(9) Uani 1 1 d .
C3A C 0.14517(13) 0.7518(5) 0.2489(2) 0.0606(13) Uani 1 1 d .
H3A1 H 0.1336(8) 0.692(2) 0.2775(10) 0.091 Uiso 1 1 calc R
H3A2 H 0.1662(6) 0.705(2) 0.2417(14) 0.091 Uiso 1 1 calc R
H3A3 H 0.1325(8) 0.7547(6) 0.2135(13) 0.091 Uiso 1 1 calc R
C4 C 0.12709(9) 1.0076(5) 0.30401(16) 0.0365(9) Uani 1 1 d .
C4A C 0.09258(10) 0.9522(6) 0.3214(2) 0.0559(13) Uani 1 1 d .
H4A1 H 0.0776(5) 0.957(4) 0.2871(10) 0.084 Uiso 1 1 calc R
H4A2 H 0.0839(4) 1.020(3) 0.3525(13) 0.084 Uiso 1 1 calc R
H4A3 H 0.09391(17) 0.844(3) 0.3357(14) 0.084 Uiso 1 1 calc R
C5 C 0.14135(10) 1.1566(4) 0.31606(17) 0.0363(9) Uani 1 1 d .
C5A C 0.12547(13) 1.2909(6) 0.3483(2) 0.0618(14) Uani 1 1 d .
H5A1 H 0.1172(8) 1.363(3) 0.3213(8) 0.093 Uiso 1 1 calc R
H5A2 H 0.1413(5) 1.339(3) 0.3724(14) 0.093 Uiso 1 1 calc R
H5A3 H 0.1080(8) 1.2536(14) 0.3711(14) 0.093 Uiso 1 1 calc R
C6 C 0.20023(8) 0.9881(4) 0.48037(15) 0.0286(7) Uani 1 1 d .
C6A C 0.17633(10) 1.0252(5) 0.52989(18) 0.0427(9) Uani 1 1 d .
H6A1 H 0.1881(3) 1.070(3) 0.5610(10) 0.064 Uiso 1 1 calc R
H6A2 H 0.1662(6) 0.934(2) 0.5425(9) 0.064 Uiso 1 1 calc R
H6A3 H 0.1601(6) 1.095(3) 0.5165(5) 0.064 Uiso 1 1 calc R
C7 C 0.21742(9) 1.1001(4) 0.44562(16) 0.0307(8) Uani 1 1 d .
C7A C 0.21521(10) 1.2764(4) 0.45330(19) 0.0422(10) Uani 1 1 d .
H7A1 H 0.1931(6) 1.3088(10) 0.4474(12) 0.063 Uiso 1 1 calc R
H7A2 H 0.2290(6) 1.3256(13) 0.4258(11) 0.063 Uiso 1 1 calc R
H7A3 H 0.2222(7) 1.3034(9) 0.4914(10) 0.063 Uiso 1 1 calc R
C8 C 0.23833(8) 1.0156(4) 0.40529(16) 0.0317(8) Uani 1 1 d .
C8A C 0.26447(10) 1.0855(5) 0.36554(19) 0.0454(10) Uani 1 1 d .
H8A1 H 0.2606(4) 1.197(3) 0.3616(10) 0.068 Uiso 1 1 calc R
H8A2 H 0.2631(5) 1.037(3) 0.3273(11) 0.068 Uiso 1 1 calc R
H8A3 H 0.2864(6) 1.068(3) 0.3824(8) 0.068 Uiso 1 1 calc R
C9 C 0.23285(8) 0.8518(4) 0.41521(16) 0.0317(8) Uani 1 1 d .
C9A C 0.25020(11) 0.7190(5) 0.3834(2) 0.0479(11) Uani 1 1 d .
H9A1 H 0.2649(7) 0.671(3) 0.4084(8) 0.072 Uiso 1 1 calc R
H9A2 H 0.2615(7) 0.7579(12) 0.3519(11) 0.072 Uiso 1 1 calc R
H9A3 H 0.2347(4) 0.648(3) 0.3706(13) 0.072 Uiso 1 1 calc R
C10A C 0.19717(10) 0.6806(4) 0.48540(19) 0.0389(9) Uani 1 1 d .
H10A H 0.1872(6) 0.620(2) 0.4536(8) 0.058 Uiso 1 1 calc R
H10B H 0.1805(6) 0.7001(6) 0.5152(11) 0.058 Uiso 1 1 calc R
H10C H 0.2157(5) 0.622(2) 0.5025(11) 0.058 Uiso 1 1 calc R
C10 C 0.20978(8) 0.8349(4) 0.46176(16) 0.0286(8) Uani 1 1 d .
C11 C -0.00423(9) 0.4842(4) 0.87535(18) 0.0379(9) Uani 1 1 d .
C11A C 0.00667(12) 0.3309(5) 0.9041(2) 0.0614(14) Uani 1 1 d .
H11A H -0.0128(6) 0.266(3) 0.9111(14) 0.092 Uiso 1 1 calc R
H11B H 0.0179(8) 0.3530(8) 0.9411(13) 0.092 Uiso 1 1 calc R
H11C H 0.0218(8) 0.276(3) 0.8782(10) 0.092 Uiso 1 1 calc R
C12 C -0.02706(9) 0.4959(5) 0.82746(18) 0.0409(9) Uani 1 1 d .
C12A C -0.04279(12) 0.3600(6) 0.7946(2) 0.0694(16) Uani 1 1 d .
H12A H -0.0273(6) 0.316(3) 0.7704(15) 0.104 Uiso 1 1 calc R
H12B H -0.0605(8) 0.3954(14) 0.7726(15) 0.104 Uiso 1 1 calc R
H12C H -0.0501(9) 0.287(3) 0.8209(9) 0.104 Uiso 1 1 calc R
C13 C -0.03100(10) 0.6586(5) 0.81379(19) 0.0462(11) Uani 1 1 d .
C13A C -0.05005(13) 0.7223(8) 0.7622(2) 0.081(2) Uani 1 1 d .
H13A H -0.0521(9) 0.832(4) 0.7660(10) 0.121 Uiso 1 1 calc R
H13B H -0.0714(9) 0.677(4) 0.7608(11) 0.121 Uiso 1 1 calc R
H13C H -0.0386(7) 0.699(5) 0.7274(12) 0.121 Uiso 1 1 calc R
C14 C -0.01057(10) 0.7444(5) 0.8549(2) 0.0468(11) Uani 1 1 d .
C14A C -0.00550(14) 0.9212(6) 0.8552(3) 0.080(2) Uani 1 1 d .
H14A H -0.0053(11) 0.9576(16) 0.8940(14) 0.120 Uiso 1 1 calc R
H14B H -0.0229(9) 0.9692(18) 0.8343(18) 0.120 Uiso 1 1 calc R
H14C H 0.0149(9) 0.9454(11) 0.838(2) 0.120 Uiso 1 1 calc R
C15 C 0.00573(9) 0.6371(5) 0.89277(19) 0.0419(10) Uani 1 1 d .
C15A C 0.02984(12) 0.6788(6) 0.9414(2) 0.0673(15) Uani 1 1 d .
H15A H 0.0315(7) 0.596(3) 0.9677(12) 0.101 Uiso 1 1 calc R
H15B H 0.0222(6) 0.767(4) 0.9610(13) 0.101 Uiso 1 1 calc R
H15C H 0.0508(7) 0.699(4) 0.9255(5) 0.101 Uiso 1 1 calc R
C16 C -0.10332(9) 0.8331(4) 0.90625(16) 0.0308(8) Uani 1 1 d .
C16A C -0.10159(11) 0.9761(5) 0.86742(19) 0.0470(10) Uani 1 1 d .
H16A H -0.1211(6) 1.037(2) 0.8724(10) 0.070 Uiso 1 1 calc R
H16B H -0.1000(7) 0.9446(9) 0.8277(11) 0.070 Uiso 1 1 calc R
H16C H -0.0826(6) 1.036(2) 0.8778(9) 0.070 Uiso 1 1 calc R
C17 C -0.09419(9) 0.8276(4) 0.96769(16) 0.0330(8) Uani 1 1 d .
C17A C -0.07894(12) 0.9603(5) 1.0024(2) 0.0521(11) Uani 1 1 d .
H17A H -0.0688(7) 1.036(3) 0.9752(7) 0.078 Uiso 1 1 calc R
H17B H -0.0616(7) 0.9189(12) 1.0292(12) 0.078 Uiso 1 1 calc R
H17C H -0.0964(5) 1.013(3) 1.0254(12) 0.078 Uiso 1 1 calc R
C18 C -0.10438(9) 0.6794(4) 0.99034(16) 0.0309(8) Uani 1 1 d .
C18A C -0.10163(11) 0.6291(5) 1.05419(18) 0.0458(10) Uani 1 1 d .
H18A H -0.1213(6) 0.666(3) 1.0756(6) 0.069 Uiso 1 1 calc R
H18B H -0.0814(6) 0.674(3) 1.0719(6) 0.069 Uiso 1 1 calc R
H18C H -0.1005(7) 0.515(3) 1.0564(2) 0.069 Uiso 1 1 calc R
C19A C -0.13243(11) 0.4270(5) 0.9477(2) 0.0474(11) Uani 1 1 d .
H19A H -0.1212(6) 0.3707(19) 0.9791(12) 0.071 Uiso 1 1 calc R
H19B H -0.1288(7) 0.3737(18) 0.9107(10) 0.071 Uiso 1 1 calc R
H19C H -0.1562(6) 0.4312(5) 0.9555(14) 0.071 Uiso 1 1 calc R
C19 C -0.11873(9) 0.5912(4) 0.94420(17) 0.0323(8) Uani 1 1 d .
C20A C -0.13507(11) 0.6437(6) 0.83394(19) 0.0504(11) Uani 1 1 d .
H20A H -0.1275(6) 0.546(3) 0.8215(8) 0.076 Uiso 1 1 calc R
H20B H -0.1297(7) 0.719(3) 0.8061(9) 0.076 Uiso 1 1 calc R
H20C H -0.1581(6) 0.640(4) 0.8386(4) 0.076 Uiso 1 1 calc R
C20 C -0.11857(9) 0.6848(4) 0.89204(16) 0.0329(8) Uani 1 1 d .

loop_
_atom_site_aniso_label
_atom_site_aniso_U_11
_atom_site_aniso_U_22
_atom_site_aniso_U_33
_atom_site_aniso_U_23
_atom_site_aniso_U_13
_atom_site_aniso_U_12
Ge1 0.02839(19) 0.02800(19) 0.0321(2) 0.00135(17) -0.00419(15) -0.00015(16)
Ge2 0.0293(2) 0.0301(2) 0.0398(2) 0.00437(18) 0.00380(16) 0.00103(16)
C1 0.040(2) 0.032(2) 0.032(2) 0.0055(16) -0.0080(16) -0.0010(16)
C1A 0.059(3) 0.041(2) 0.060(3) 0.013(2) -0.016(2) -0.014(2)
C2 0.039(2) 0.039(2) 0.0277(18) 0.0048(17) 0.0007(16) 0.0037(17)
C2A 0.050(3) 0.074(3) 0.052(3) -0.002(2) 0.014(2) 0.015(2)
C3 0.046(2) 0.0308(19) 0.032(2) 0.0000(16) -0.0109(18) -0.0022(17)
C3A 0.084(4) 0.039(2) 0.058(3) -0.007(2) -0.025(3) -0.004(2)
C4 0.0293(18) 0.045(2) 0.035(2) 0.0074(18) -0.0058(16) 0.0027(17)
C4A 0.036(2) 0.076(3) 0.056(3) 0.023(3) -0.004(2) -0.001(2)
C5 0.040(2) 0.036(2) 0.033(2) 0.0017(17) -0.0049(17) 0.0112(17)
C5A 0.067(3) 0.060(3) 0.058(3) -0.012(2) -0.008(2) 0.030(3)
C6 0.0292(17) 0.0238(18) 0.0327(19) -0.0019(15) -0.0044(14) 0.0020(14)
C6A 0.043(2) 0.040(2) 0.046(2) -0.0012(19) 0.0029(18) 0.0032(19)
C7 0.0304(18) 0.0257(18) 0.036(2) -0.0036(15) -0.0099(16) -0.0008(14)
C7A 0.046(2) 0.027(2) 0.054(3) -0.0007(18) -0.013(2) 0.0003(17)
C8 0.0226(17) 0.0348(19) 0.038(2) 0.0030(17) -0.0063(15) -0.0028(15)
C8A 0.032(2) 0.052(2) 0.052(3) 0.008(2) 0.0047(19) -0.0050(18)
C9 0.0264(17) 0.0329(19) 0.036(2) -0.0009(17) -0.0052(15) 0.0061(15)
C9A 0.045(2) 0.045(2) 0.054(3) -0.012(2) 0.003(2) 0.009(2)
C10A 0.039(2) 0.027(2) 0.050(2) 0.0050(17) -0.0028(18) -0.0006(16)
C10 0.0281(17) 0.0258(19) 0.0319(19) 0.0020(15) -0.0077(15) -0.0007(14)
C11 0.0319(19) 0.0281(19) 0.054(2) -0.0035(18) 0.0009(17) 0.0030(16)
C11A 0.058(3) 0.037(3) 0.090(4) 0.001(2) -0.005(3) 0.011(2)
C12 0.0319(19) 0.042(2) 0.049(2) -0.0054(19) 0.0073(18) -0.0003(17)
C12A 0.048(3) 0.081(4) 0.079(4) -0.033(3) 0.000(3) -0.011(3)
C13 0.036(2) 0.060(3) 0.043(2) 0.015(2) 0.0153(19) 0.009(2)
C13A 0.062(3) 0.128(5) 0.052(3) 0.036(3) 0.021(3) 0.029(3)
C14 0.039(2) 0.032(2) 0.070(3) 0.007(2) 0.027(2) -0.0001(18)
C14A 0.071(3) 0.037(3) 0.134(6) 0.012(3) 0.048(4) -0.003(2)
C15 0.0261(18) 0.039(2) 0.061(3) -0.011(2) 0.0106(18) -0.0048(17)
C15A 0.044(3) 0.070(3) 0.087(4) -0.020(3) 0.001(3) -0.010(2)
C16 0.0298(18) 0.0276(19) 0.035(2) 0.0041(16) 0.0013(15) 0.0055(15)
C16A 0.049(2) 0.042(2) 0.050(2) 0.012(2) 0.006(2) 0.007(2)
C17 0.0331(19) 0.030(2) 0.036(2) -0.0015(16) -0.0001(16) 0.0023(15)
C17A 0.062(3) 0.041(2) 0.054(3) -0.008(2) -0.002(2) -0.010(2)
C18 0.0293(18) 0.0320(19) 0.0315(19) 0.0009(16) 0.0043(15) 0.0011(15)
C18A 0.045(2) 0.052(2) 0.040(2) 0.009(2) 0.0032(19) 0.000(2)
C19A 0.043(2) 0.033(2) 0.066(3) 0.000(2) 0.011(2) -0.0058(18)
C19 0.0255(17) 0.0311(18) 0.041(2) 0.0024(16) 0.0057(16) -0.0014(15)
C20A 0.049(2) 0.058(3) 0.045(2) -0.004(2) -0.006(2) -0.007(2)
C20 0.0260(18) 0.038(2) 0.035(2) -0.0037(17) 0.0011(16) 0.0018(16)

loop_
_atom_type_symbol
_atom_type_description
_atom_type_scat_dispersion_real
_atom_type_scat_dispersion_imag
_atom_type_scat_source
C C 0.0033 0.0016 'International Tables Vol C Tables 4.2.6.8 and 6.1.1.4'
H H 0.0000 0.0000 'International Tables Vol C Tables 4.2.6.8 and 6.1.1.4'
Ge Ge 0.1547 1.8001 'International Tables Vol C Tables 4.2.6.8 and 6.1.1.4'

loop_
_geom_angle_atom_site_label_1
_geom_angle_atom_site_label_2
_geom_angle_atom_site_label_3
_geom_angle
C8 Ge1 C1 104.94(13)
C8 Ge1 C7 34.46(12)
C1 Ge1 C7 107.86(13)
C8 Ge1 C2 108.95(13)
C1 Ge1 C2 33.84(12)
C7 Ge1 C2 130.31(13)
C8 Ge1 C9 33.80(12)
C1 Ge1 C9 131.79(13)
C7 Ge1 C9 55.72(12)
C2 Ge1 C9 117.89(12)
C13 Ge2 C16 106.24(13)
C13 Ge2 C14 34.33(15)
C16 Ge2 C14 108.86(13)
C13 Ge2 C20 108.10(14)
C16 Ge2 C20 34.20(12)
C14 Ge2 C20 129.76(14)
C2 C1 C5 107.1(3)
C2 C1 C1A 127.3(4)
C5 C1 C1A 125.0(4)
C2 C1 Ge1 75.0(2)
C5 C1 Ge1 77.9(2)
C1A C1 Ge1 119.9(3)
C3 C2 C1 108.4(3)
C3 C2 C2A 125.1(4)
C1 C2 C2A 126.4(4)
C3 C2 Ge1 79.5(2)
C1 C2 Ge1 71.1(2)
C2A C2 Ge1 118.5(3)
C4 C3 C2 108.2(3)
C4 C3 C3A 126.1(4)
C2 C3 C3A 125.7(4)
C3 C4 C5 108.4(3)
C3 C4 C4A 125.0(4)
C5 C4 C4A 126.5(4)
C4 C5 C1 107.9(3)
C4 C5 C5A 127.3(4)
C1 C5 C5A 124.8(4)
C7 C6 C10 108.6(3)
C7 C6 C6A 125.7(3)
C10 C6 C6A 125.7(3)
C6 C7 C8 107.7(3)
C6 C7 C7A 125.0(3)
C8 C7 C7A 127.2(3)
C6 C7 Ge1 78.9(2)
C8 C7 Ge1 71.64(19)
C7A C7 Ge1 118.3(3)
C9 C8 C7 107.3(3)
C9 C8 C8A 125.9(3)
C7 C8 C8A 126.3(3)
C9 C8 Ge1 76.6(2)
C7 C8 Ge1 73.89(19)
C8A C8 Ge1 121.3(3)
C10 C9 C8 108.5(3)
C10 C9 C9A 125.7(3)
C8 C9 C9A 125.6(3)
C10 C9 Ge1 78.6(2)
C8 C9 Ge1 69.59(19)
C9A C9 Ge1 120.2(3)
C9 C10 C6 107.8(3)
C9 C10 C10A 125.2(3)
C6 C10 C10A 127.0(3)
C12 C11 C15 109.0(4)
C12 C11 C11A 124.7(4)
C15 C11 C11A 126.2(4)
C11 C12 C13 107.7(4)
C11 C12 C12A 125.9(4)
C13 C12 C12A 126.3(4)
C12 C13 C14 107.0(4)
C12 C13 C13A 125.3(5)
C14 C13 C13A 127.4(5)
C12 C13 Ge2 78.0(2)
C14 C13 Ge2 73.7(2)
C13A C13 Ge2 119.1(3)
C15 C14 C13 108.8(4)
C15 C14 C14A 125.4(5)
C13 C14 C14A 125.7(5)
C15 C14 Ge2 79.7(2)
C13 C14 Ge2 71.9(2)
C14A C14 Ge2 117.8(3)
C14 C15 C11 107.4(4)
C14 C15 C15A 125.7(4)
C11 C15 C15A 126.8(4)
C20 C16 C17 107.0(3)
C20 C16 C16A 127.0(3)
C17 C16 C16A 125.5(3)
C20 C16 Ge2 73.61(19)
C17 C16 Ge2 77.5(2)
C16A C16 Ge2 121.3(2)
C18 C17 C16 107.9(3)
C18 C17 C17A 126.4(4)
C16 C17 C17A 125.5(3)
C19 C18 C17 108.7(3)
C19 C18 C18A 125.9(3)
C17 C18 C18A 125.3(4)
C18 C19 C20 108.3(3)
C18 C19 C19A 127.1(4)
C20 C19 C19A 124.6(4)
C19 C20 C16 108.1(3)
C19 C20 C20A 126.1(4)
C16 C20 C20A 125.5(4)
C19 C20 Ge2 78.6(2)
C16 C20 Ge2 72.19(19)
C20A C20 Ge2 120.7(3)

loop_
_geom_bond_atom_site_label_1
_geom_bond_atom_site_label_2
_geom_bond_distance
Ge1 C8 2.397(3)
Ge1 C1 2.414(4)
Ge1 C7 2.426(4)
Ge1 C2 2.464(4)
Ge1 C9 2.488(3)
Ge2 C13 2.403(4)
Ge2 C16 2.421(3)
Ge2 C14 2.427(4)
Ge2 C20 2.440(3)
C1 C2 1.420(5)
C1 C5 1.424(5)
C1 C1A 1.499(5)
C2 C3 1.405(5)
C2 C2A 1.499(5)
C3 C4 1.403(5)
C3 C3A 1.516(6)
C4 C5 1.409(5)
C4 C4A 1.504(5)
C5 C5A 1.493(5)
C6 C7 1.411(5)
C6 C10 1.416(5)
C6 C6A 1.506(5)
C7 C8 1.429(5)
C7 C7A 1.505(5)
C8 C9 1.423(5)
C8 C8A 1.500(5)
C9 C10 1.407(5)
C9 C9A 1.505(5)
C10A C10 1.499(5)
C11 C12 1.407(6)
C11 C15 1.409(5)
C11 C11A 1.512(6)
C12 C13 1.420(6)
C12 C12A 1.501(6)
C13 C14 1.425(6)
C13 C13A 1.483(6)
C14 C15 1.401(6)
C14 C14A 1.512(6)
C15 C15A 1.491(6)
C16 C20 1.429(5)
C16 C17 1.430(5)
C16 C16A 1.497(5)
C17 C18 1.416(5)
C17 C17A 1.494(5)
C18 C19 1.398(5)
C18 C18A 1.505(5)
C19A C19 1.495(5)
C19 C20 1.419(5)
C20A C20 1.500(6)
